data_4022694
loop_
_publ_author_name
'Marie-Laure Teyssot'
'Anh-Tuan Lormier'
'Isabelle Chataigner'
'Serge R. Piettre'

_publ_section_title
;
 Cross-Diels-Alder Reactions of
 6-Oxo-1-Sulfonyl-1,6-Dihydropyridine-3-Carboxylates
;
_journal_name_full 'Journal of Organic Chemistry'
_journal_page_first 2364
_journal_page_last 2373
_journal_paper_doi 10.1021/jo062186b
_journal_volume 72
_journal_year 2007
_chemical_formula_moiety 'C19 H21 N O7 S'
_chemical_formula_sum 'C19 H21 N O7 S'
_chemical_formula_weight 407.43
_chemical_name_systematic
; 
 ? 
;
_space_group_IT_number 2
_symmetry_cell_setting triclinic
_symmetry_space_group_name_Hall '-P 1'
_symmetry_space_group_name_H-M 'P -1'
_atom_sites_solution_hydrogens geom
_atom_sites_solution_primary direct
_atom_sites_solution_secondary difmap
_audit_creation_method SHELXL-97
_cell_angle_alpha 90.30(2)
_cell_angle_beta 99.22(2)
_cell_angle_gamma 107.86(2)
_cell_formula_units_Z 2
_cell_length_a 7.2921(6)
_cell_length_b 10.4660(9)
_cell_length_c 13.7176(12)
_cell_measurement_temperature 296(2)
_cell_measurement_theta_max 26.41
_cell_measurement_theta_min 2.05
_cell_volume 981.92(20)
_computing_cell_refinement 'Bruker SMART'
_computing_data_collection 'Bruker SMART'
_computing_data_reduction 'Bruker SAINT'
_computing_molecular_graphics 'Bruker SHELXTL'
_computing_publication_material 'Bruker SHELXTL'
_computing_structure_refinement 'SHELXL-97 (Sheldrick, 1997)'
_computing_structure_solution 'SHELXS-97 (Sheldrick, 1990)'
_diffrn_ambient_temperature 296(2)
_diffrn_measured_fraction_theta_full 0.972
_diffrn_measured_fraction_theta_max 0.972
_diffrn_measurement_device_type 'CCD area detector'
_diffrn_measurement_method 'phi and omega scans'
_diffrn_radiation_monochromator graphite
_diffrn_radiation_source 'fine-focus sealed tube'
_diffrn_radiation_type MoK\a
_diffrn_radiation_wavelength 0.71073
_diffrn_reflns_av_R_equivalents 0.0145
_diffrn_reflns_av_sigmaI/netI 0.0437
_diffrn_reflns_limit_h_max 9
_diffrn_reflns_limit_h_min -9
_diffrn_reflns_limit_k_max 13
_diffrn_reflns_limit_k_min -11
_diffrn_reflns_limit_l_max 17
_diffrn_reflns_limit_l_min -17
_diffrn_reflns_number 5554
_diffrn_reflns_theta_full 26.41
_diffrn_reflns_theta_max 26.41
_diffrn_reflns_theta_min 2.05
_exptl_absorpt_coefficient_mu 0.206
_exptl_absorpt_correction_type none
_exptl_crystal_colour colourless
_exptl_crystal_density_diffrn 1.378
_exptl_crystal_density_method 'not measured'
_exptl_crystal_description prismatic
_exptl_crystal_F_000 428
_exptl_crystal_size_max 0.35
_exptl_crystal_size_mid 0.22
_exptl_crystal_size_min 0.14
_refine_diff_density_max 0.318
_refine_diff_density_min -0.309
_refine_diff_density_rms 0.043
_refine_ls_extinction_method none
_refine_ls_goodness_of_fit_ref 0.938
_refine_ls_hydrogen_treatment mixed
_refine_ls_matrix_type full
_refine_ls_number_parameters 310
_refine_ls_number_reflns 3905
_refine_ls_number_restraints 0
_refine_ls_restrained_S_all 0.938
_refine_ls_R_factor_all 0.0564
_refine_ls_R_factor_gt 0.0415
_refine_ls_shift/su_max 0.002
_refine_ls_shift/su_mean 0.000
_refine_ls_structure_factor_coef Fsqd
_refine_ls_weighting_details 'calc w=1/[\s^2^(Fo^2^)+(0.0568P)^2^+0.0000P] where P=(Fo^2^+2Fc^2^)/3'
_refine_ls_weighting_scheme calc
_refine_ls_wR_factor_gt 0.0982
_refine_ls_wR_factor_ref 0.1037
_reflns_number_gt 2871
_reflns_number_total 3905
_reflns_threshold_expression >2sigma(I)
_cod_data_source_file jo062186bsi20061020_023933.cif
_cod_data_source_block dielsalm
_cod_depositor_comments
;
The following automatic conversions were performed:
'_symmetry_cell_setting' value 'Triclinic' changed to 'triclinic'
according to '/home/saulius/struct/CIF-dictionaries/cif_core.dic'
dictionary named 'cif_core.dic' version 2.4.1 from 2010-06-29.

Automatic conversion script
Id: cif_fix_enum 1527 2010-12-29 10:47:43Z saulius 
;
_cod_database_code 4022694

loop_
_symmetry_equiv_pos_as_xyz
'x, y, z'
'-x, -y, -z'

loop_
_atom_site_label
_atom_site_type_symbol
_atom_site_fract_x
_atom_site_fract_y
_atom_site_fract_z
_atom_site_U_iso_or_equiv
_atom_site_adp_type
_atom_site_occupancy
_atom_site_symmetry_multiplicity
_atom_site_calc_flag
_atom_site_refinement_flags
S1 S 0.36917(7) 0.36634(5) 0.17193(3) 0.03542(15) Uani 1 1 d .
O1 O 0.3691(2) 0.48244(13) 0.11833(10) 0.0434(4) Uani 1 1 d .
O2 O 0.2381(2) 0.32438(15) 0.24007(10) 0.0511(4) Uani 1 1 d .
C1 C 0.3389(3) 0.23223(18) 0.08760(13) 0.0332(4) Uani 1 1 d .
C2 C 0.2574(3) 0.1011(2) 0.11051(16) 0.0434(5) Uani 1 1 d .
H2 H 0.221(3) 0.0851(18) 0.1759(15) 0.041(5) Uiso 1 1 d .
C3 C 0.2276(3) -0.0007(2) 0.04039(17) 0.0490(6) Uani 1 1 d .
H3 H 0.171(3) -0.089(2) 0.0580(14) 0.051(6) Uiso 1 1 d .
C4 C 0.2770(3) 0.0256(2) -0.05266(16) 0.0459(5) Uani 1 1 d .
C5 C 0.3596(3) 0.1579(2) -0.07314(16) 0.0491(6) Uani 1 1 d .
H5 H 0.386(3) 0.176(2) -0.1382(17) 0.061(7) Uiso 1 1 d .
C6 C 0.3915(3) 0.2615(2) -0.00424(14) 0.0417(5) Uani 1 1 d .
H6 H 0.442(3) 0.349(2) -0.0185(14) 0.041(6) Uiso 1 1 d .
C7 C 0.2396(4) -0.0881(3) -0.1286(2) 0.0701(8) Uani 1 1 d .
H7A H 0.1817 -0.1721 -0.1010 0.18(2) Uiso 1 1 calc R
H7B H 0.3609 -0.0878 -0.1475 0.20(2) Uiso 1 1 calc R
H7C H 0.1522 -0.0768 -0.1858 0.160(16) Uiso 1 1 calc R
N1 N 0.5985(2) 0.40612(15) 0.23613(10) 0.0325(4) Uani 1 1 d .
C8 C 0.7511(3) 0.52789(19) 0.21412(13) 0.0318(4) Uani 1 1 d .
H8 H 0.685(3) 0.5849(17) 0.1850(13) 0.028(5) Uiso 1 1 d .
C9 C 0.8703(3) 0.4947(2) 0.14075(16) 0.0392(5) Uani 1 1 d .
H9A H 0.786(3) 0.469(2) 0.0796(16) 0.057(7) Uiso 1 1 d .
H9B H 0.918(3) 0.419(2) 0.1650(15) 0.055(6) Uiso 1 1 d .
C10 C 1.0407(3) 0.6149(2) 0.12921(15) 0.0417(5) Uani 1 1 d .
O3 O 1.0689(2) 0.65939(15) 0.05051(11) 0.0566(4) Uani 1 1 d .
C11 C 1.1691(3) 0.6777(3) 0.22505(17) 0.0501(6) Uani 1 1 d .
H11A H 1.219(3) 0.608(2) 0.2616(16) 0.059(7) Uiso 1 1 d .
H11B H 1.275(4) 0.755(2) 0.2117(16) 0.063(7) Uiso 1 1 d .
C12 C 1.0456(3) 0.7181(2) 0.29201(15) 0.0398(5) Uani 1 1 d .
H12 H 0.993(3) 0.7850(19) 0.2638(13) 0.035(5) Uiso 1 1 d .
C13 C 0.8753(3) 0.59694(19) 0.31232(13) 0.0333(4) Uani 1 1 d .
C14 C 0.9467(3) 0.4958(2) 0.37117(14) 0.0394(5) Uani 1 1 d .
H14 H 1.064(3) 0.531(2) 0.4128(15) 0.047(6) Uiso 1 1 d .
C15 C 0.8454(3) 0.3675(2) 0.36203(14) 0.0417(5) Uani 1 1 d .
H15 H 0.887(3) 0.3062(19) 0.3998(14) 0.044(6) Uiso 1 1 d .
C16 C 0.6509(3) 0.3153(2) 0.30103(13) 0.0366(5) Uani 1 1 d .
O4 O 0.5392(2) 0.20470(14) 0.30794(10) 0.0496(4) Uani 1 1 d .
C17 C 0.7484(3) 0.6571(2) 0.36563(14) 0.0403(5) Uani 1 1 d .
O6 O 0.6630(3) 0.72888(17) 0.32689(11) 0.0643(5) Uani 1 1 d .
O7 O 0.7473(2) 0.62328(17) 0.45774(10) 0.0591(4) Uani 1 1 d .
C18 C 0.6395(6) 0.6851(4) 0.5139(2) 0.0892(10) Uani 1 1 d .
H18A H 0.6468 0.6546 0.5799 0.109(11) Uiso 1 1 calc R
H18B H 0.5051 0.6601 0.4822 0.105(12) Uiso 1 1 calc R
H18C H 0.6955 0.7811 0.5165 0.130(15) Uiso 1 1 calc R
O5 O 1.1526(2) 0.77305(15) 0.38576(11) 0.0578(4) Uani 1 1 d .
C19 C 1.2786(6) 0.9070(3) 0.3859(3) 0.1106(13) Uani 1 1 d .
H19A H 1.3463 0.9371 0.4519 0.132(13) Uiso 1 1 calc R
H19B H 1.2028 0.9647 0.3626 0.145(18) Uiso 1 1 calc R
H19C H 1.3718 0.9098 0.3432 0.21(3) Uiso 1 1 calc R

loop_
_atom_site_aniso_label
_atom_site_aniso_U_11
_atom_site_aniso_U_22
_atom_site_aniso_U_33
_atom_site_aniso_U_23
_atom_site_aniso_U_13
_atom_site_aniso_U_12
S1 0.0325(3) 0.0397(3) 0.0350(3) -0.0022(2) 0.0053(2) 0.0129(2)
O1 0.0439(8) 0.0380(8) 0.0490(8) 0.0009(6) -0.0025(7) 0.0190(7)
O2 0.0395(9) 0.0647(10) 0.0486(9) -0.0054(7) 0.0171(7) 0.0111(7)
C1 0.0301(10) 0.0355(11) 0.0332(10) 0.0001(8) 0.0012(8) 0.0113(8)
C2 0.0407(12) 0.0430(13) 0.0427(12) 0.0035(10) 0.0064(10) 0.0079(9)
C3 0.0445(13) 0.0369(13) 0.0606(15) -0.0017(11) 0.0029(11) 0.0083(10)
C4 0.0343(11) 0.0500(14) 0.0528(13) -0.0135(10) -0.0010(10) 0.0168(10)
C5 0.0511(14) 0.0614(16) 0.0356(12) -0.0047(11) 0.0075(10) 0.0187(11)
C6 0.0464(13) 0.0396(13) 0.0368(11) 0.0008(9) 0.0072(9) 0.0101(10)
C7 0.0611(17) 0.071(2) 0.0753(18) -0.0373(15) -0.0040(15) 0.0249(15)
N1 0.0334(9) 0.0355(9) 0.0285(8) 0.0025(7) 0.0047(7) 0.0111(7)
C8 0.0348(11) 0.0345(11) 0.0265(10) 0.0013(8) 0.0041(8) 0.0122(9)
C9 0.0432(12) 0.0431(13) 0.0319(11) -0.0021(9) 0.0108(10) 0.0124(10)
C10 0.0432(12) 0.0438(12) 0.0448(12) -0.0010(10) 0.0185(10) 0.0182(10)
O3 0.0757(12) 0.0515(10) 0.0467(9) 0.0093(7) 0.0285(8) 0.0165(8)
C11 0.0376(13) 0.0578(16) 0.0512(14) -0.0014(11) 0.0129(11) 0.0071(11)
C12 0.0367(12) 0.0399(12) 0.0383(11) -0.0052(9) 0.0034(9) 0.0069(9)
C13 0.0334(11) 0.0380(11) 0.0287(10) -0.0020(8) 0.0063(8) 0.0110(8)
C14 0.0376(12) 0.0520(14) 0.0292(10) -0.0007(9) 0.0011(9) 0.0172(10)
C15 0.0481(13) 0.0461(14) 0.0340(11) 0.0064(9) 0.0015(9) 0.0221(11)
C16 0.0464(12) 0.0371(12) 0.0295(10) 0.0034(8) 0.0113(9) 0.0151(10)
O4 0.0593(10) 0.0384(9) 0.0462(9) 0.0092(7) 0.0090(7) 0.0079(7)
C17 0.0409(12) 0.0469(13) 0.0322(11) -0.0063(9) 0.0047(9) 0.0132(10)
O6 0.0836(13) 0.0830(12) 0.0494(9) 0.0052(8) 0.0187(9) 0.0558(11)
O7 0.0736(11) 0.0866(12) 0.0324(8) 0.0022(7) 0.0198(8) 0.0416(9)
C18 0.114(3) 0.134(3) 0.0510(17) -0.0010(17) 0.0386(19) 0.072(2)
O5 0.0527(10) 0.0564(10) 0.0486(9) -0.0139(7) -0.0007(7) -0.0009(8)
C19 0.115(3) 0.073(2) 0.095(3) -0.0270(18) -0.010(3) -0.027(2)

loop_
_atom_type_symbol
_atom_type_description
_atom_type_scat_dispersion_real
_atom_type_scat_dispersion_imag
_atom_type_scat_source
C C 0.0033 0.0016 'International Tables Vol C Tables 4.2.6.8 and 6.1.1.4'
H H 0.0000 0.0000 'International Tables Vol C Tables 4.2.6.8 and 6.1.1.4'
N N 0.0061 0.0033 'International Tables Vol C Tables 4.2.6.8 and 6.1.1.4'
O O 0.0106 0.0060 'International Tables Vol C Tables 4.2.6.8 and 6.1.1.4'
S S 0.1246 0.1234 'International Tables Vol C Tables 4.2.6.8 and 6.1.1.4'

loop_
_geom_angle_atom_site_label_1
_geom_angle_atom_site_label_2
_geom_angle_atom_site_label_3
_geom_angle
O2 S1 O1 119.19(9)
O2 S1 N1 107.66(8)
O1 S1 N1 103.79(8)
O2 S1 C1 109.63(9)
O1 S1 C1 108.64(8)
N1 S1 C1 107.21(8)
C2 C1 C6 120.77(18)
C2 C1 S1 120.91(14)
C6 C1 S1 118.27(15)
C3 C2 C1 119.0(2)
C3 C2 H2 123.0(11)
C1 C2 H2 118.0(11)
C2 C3 C4 121.5(2)
C2 C3 H3 117.0(13)
C4 C3 H3 121.5(13)
C5 C4 C3 118.1(2)
C5 C4 C7 121.6(2)
C3 C4 C7 120.3(2)
C6 C5 C4 121.5(2)
C6 C5 H5 120.4(14)
C4 C5 H5 118.0(14)
C5 C6 C1 119.1(2)
C5 C6 H6 121.5(12)
C1 C6 H6 119.4(12)
C4 C7 H7A 109.5
C4 C7 H7B 109.5
H7A C7 H7B 109.5
C4 C7 H7C 109.5
H7A C7 H7C 109.5
H7B C7 H7C 109.5
C16 N1 C8 119.66(15)
C16 N1 S1 119.84(13)
C8 N1 S1 119.98(11)
N1 C8 C9 111.58(15)
N1 C8 C13 108.38(14)
C9 C8 C13 113.85(16)
N1 C8 H8 106.1(11)
C9 C8 H8 108.5(10)
C13 C8 H8 108.1(11)
C10 C9 C8 111.09(16)
C10 C9 H9A 109.5(12)
C8 C9 H9A 107.0(14)
C10 C9 H9B 110.0(13)
C8 C9 H9B 108.9(11)
H9A C9 H9B 110.3(18)
O3 C10 C11 122.8(2)
O3 C10 C9 123.0(2)
C11 C10 C9 114.16(18)
C10 C11 C12 109.07(18)
C10 C11 H11A 109.5(13)
C12 C11 H11A 105.2(12)
C10 C11 H11B 109.3(13)
C12 C11 H11B 111.6(14)
H11A C11 H11B 112.0(19)
O5 C12 C11 113.13(18)
O5 C12 C13 105.71(15)
C11 C12 C13 111.93(17)
O5 C12 H12 106.0(11)
C11 C12 H12 111.3(11)
C13 C12 H12 108.4(11)
C14 C13 C8 108.92(16)
C14 C13 C17 112.94(15)
C8 C13 C17 107.78(15)
C14 C13 C12 111.90(17)
C8 C13 C12 109.83(14)
C17 C13 C12 105.34(15)
C15 C14 C13 121.2(2)
C15 C14 H14 124.3(12)
C13 C14 H14 114.5(13)
C14 C15 C16 122.86(19)
C14 C15 H15 121.0(13)
C16 C15 H15 115.8(13)
O4 C16 N1 121.64(18)
O4 C16 C15 123.41(18)
N1 C16 C15 114.89(18)
O6 C17 O7 124.07(18)
O6 C17 C13 122.67(17)
O7 C17 C13 113.25(17)
C17 O7 C18 115.47(18)
O7 C18 H18A 109.5
O7 C18 H18B 109.5
H18A C18 H18B 109.5
O7 C18 H18C 109.5
H18A C18 H18C 109.5
H18B C18 H18C 109.5
C12 O5 C19 114.4(2)
O5 C19 H19A 109.5
O5 C19 H19B 109.5
H19A C19 H19B 109.5
O5 C19 H19C 109.5
H19A C19 H19C 109.5
H19B C19 H19C 109.5

loop_
_geom_bond_atom_site_label_1
_geom_bond_atom_site_label_2
_geom_bond_distance
S1 O2 1.4187(13)
S1 O1 1.4236(13)
S1 N1 1.6858(16)
S1 C1 1.7515(19)
C1 C2 1.379(3)
C1 C6 1.384(3)
C2 C3 1.374(3)
C2 H2 0.976(19)
C3 C4 1.388(3)
C3 H3 0.94(2)
C4 C5 1.380(3)
C4 C7 1.508(3)
C5 C6 1.374(3)
C5 H5 0.95(2)
C6 H6 0.914(19)
C7 H7A 0.9600
C7 H7B 0.9600
C7 H7C 0.9600
N1 C16 1.402(2)
N1 C8 1.482(2)
C8 C9 1.533(3)
C8 C13 1.534(3)
C8 H8 0.930(17)
C9 C10 1.503(3)
C9 H9A 0.94(2)
C9 H9B 1.00(2)
C10 O3 1.201(2)
C10 C11 1.502(3)
C11 C12 1.525(3)
C11 H11A 1.01(2)
C11 H11B 0.97(2)
C12 O5 1.410(2)
C12 C13 1.542(3)
C12 H12 0.955(18)
C13 C14 1.502(3)
C13 C17 1.534(3)
C14 C15 1.313(3)
C14 H14 0.92(2)
C15 C16 1.467(3)
C15 H15 0.920(19)
C16 O4 1.208(2)
C17 O6 1.192(2)
C17 O7 1.315(2)
O7 C18 1.459(3)
C18 H18A 0.9600
C18 H18B 0.9600
C18 H18C 0.9600
O5 C19 1.421(3)
C19 H19A 0.9600
C19 H19B 0.9600
C19 H19C 0.9600

loop_
_geom_torsion_atom_site_label_1
_geom_torsion_atom_site_label_2
_geom_torsion_atom_site_label_3
_geom_torsion_atom_site_label_4
_geom_torsion
O2 S1 C1 C2 -22.06(18)
O1 S1 C1 C2 -153.88(15)
N1 S1 C1 C2 94.53(16)
O2 S1 C1 C6 155.28(15)
O1 S1 C1 C6 23.45(18)
N1 S1 C1 C6 -88.13(16)
C6 C1 C2 C3 -0.4(3)
S1 C1 C2 C3 176.84(16)
C1 C2 C3 C4 -0.2(3)
C2 C3 C4 C5 0.6(3)
C2 C3 C4 C7 -179.0(2)
C3 C4 C5 C6 -0.4(3)
C7 C4 C5 C6 179.2(2)
C4 C5 C6 C1 -0.2(3)
C2 C1 C6 C5 0.6(3)
S1 C1 C6 C5 -176.73(16)
O2 S1 N1 C16 50.58(15)
O1 S1 N1 C16 177.83(13)
C1 S1 N1 C16 -67.31(15)
O2 S1 N1 C8 -137.69(13)
O1 S1 N1 C8 -10.45(14)
C1 S1 N1 C8 104.42(13)
C16 N1 C8 C9 77.2(2)
S1 N1 C8 C9 -94.55(17)
C16 N1 C8 C13 -48.9(2)
S1 N1 C8 C13 139.32(13)
N1 C8 C9 C10 -172.56(16)
C13 C8 C9 C10 -49.5(2)
C8 C9 C10 O3 -124.9(2)
C8 C9 C10 C11 53.0(2)
O3 C10 C11 C12 120.6(2)
C9 C10 C11 C12 -57.4(3)
C10 C11 C12 O5 177.49(18)
C10 C11 C12 C13 58.2(2)
N1 C8 C13 C14 52.76(19)
C9 C8 C13 C14 -72.0(2)
N1 C8 C13 C17 -70.10(18)
C9 C8 C13 C17 165.10(16)
N1 C8 C13 C12 175.63(14)
C9 C8 C13 C12 50.8(2)
O5 C12 C13 C14 -57.8(2)
C11 C12 C13 C14 65.7(2)
O5 C12 C13 C8 -178.94(16)
C11 C12 C13 C8 -55.4(2)
O5 C12 C13 C17 65.24(19)
C11 C12 C13 C17 -171.18(17)
C8 C13 C14 C15 -29.3(2)
C17 C13 C14 C15 90.4(2)
C12 C13 C14 C15 -150.92(18)
C13 C14 C15 C16 -5.1(3)
C8 N1 C16 O4 -167.04(16)
S1 N1 C16 O4 4.7(2)
C8 N1 C16 C15 15.7(2)
S1 N1 C16 C15 -172.51(12)
C14 C15 C16 O4 -163.58(19)
C14 C15 C16 N1 13.6(3)
C14 C13 C17 O6 -172.5(2)
C8 C13 C17 O6 -52.1(3)
C12 C13 C17 O6 65.1(3)
C14 C13 C17 O7 8.7(2)
C8 C13 C17 O7 129.06(18)
C12 C13 C17 O7 -113.72(19)
O6 C17 O7 C18 -2.8(4)
C13 C17 O7 C18 176.0(2)
C11 C12 O5 C19 75.3(3)
C13 C12 O5 C19 -161.8(3)
